data_7709333
loop_
_publ_author_name
'Wang, Yue'
'Xu, Na'
'Zhang, Yue'
'Zhang, Tong'
'Zhang, Zhong'
'Li, Xiao-Hui'
'Wang, Xiu-Li'

_publ_section_title
;
 A Keggin-type polyoxometalate-based metal--organic complex as a highly
 efficient heterogeneous catalyst for the selective oxidation of
 alkylbenzenes
;
_journal_name_full 'Dalton Transactions'
_journal_paper_doi 10.1039/D1DT03823K
_journal_year 2022
_chemical_formula_moiety 'C10 H16 Cu5.821 N12 O48 P W11.179, H4 O2'
_chemical_formula_sum 'C10 H32 Cu5.83 N12 O56 P W11.18'
_chemical_formula_weight 3673.33
_space_group_crystal_system monoclinic
_space_group_IT_number 12
_space_group_name_Hall '-C 2y'
_space_group_name_H-M_alt 'C 1 2/m 1'
_atom_sites_solution_hydrogens mixed
_audit_creation_date 2021-12-11
_audit_creation_method
;
Olex2 1.3
(compiled 2020.02.04 svn.rd84adfe8 for OlexSys, GUI svn.r6032)
;
_audit_update_record
;
2021-12-11 deposited with the CCDC.	2021-12-27 downloaded from the CCDC.
;
_cell_angle_alpha 90
_cell_angle_beta 105.584(2)
_cell_angle_gamma 90
_cell_formula_units_Z 2
_cell_length_a 12.8596(13)
_cell_length_b 19.9924(13)
_cell_length_c 11.5815(9)
_cell_measurement_reflns_used 3247
_cell_measurement_temperature 296.15
_cell_measurement_theta_max 25.127
_cell_measurement_theta_min 1.628
_cell_volume 2868.1(4)
_computing_cell_refinement 'SAINT+ Ver. 2016.5-0 (Bruker-AXS, 2016)'
_computing_data_collection 'APEX3 Ver. 2016.5-0 (Bruker-AXS, 2016)'
_computing_data_reduction 'SAINT+ Ver. 2016.5-0 (Bruker-AXS, 2016)'
_computing_molecular_graphics 'Olex2 1.3 (Dolomanov et al., 2009)'
_computing_publication_material 'Olex2 1.3 (Dolomanov et al., 2009)'
_computing_structure_refinement 'SHELXL 2018/3 (Sheldrick, 2015)'
_computing_structure_solution 'XT (Sheldrick, 2015a)'
_diffrn_ambient_temperature 296.15
_diffrn_detector 'charge-coupled device (CCD) area detector'
_diffrn_detector_area_resol_mean 7.9
_diffrn_detector_type 'Bruker APEX II'
_diffrn_measured_fraction_theta_full 0.999
_diffrn_measured_fraction_theta_max 0.998
_diffrn_measurement_device 'three-circle diffractometer'
_diffrn_measurement_device_type 'Bruker APEX II Quazar'
_diffrn_measurement_method '0.5\% \w and 0.5\% \f scans'
_diffrn_radiation_collimation 'focusing mirrors'
_diffrn_radiation_detector 'Bruker APEX II'
_diffrn_radiation_monochromator 'mirror optics'
_diffrn_radiation_probe x-ray
_diffrn_radiation_type 'Mo K\a'
_diffrn_radiation_wavelength 0.71073
_diffrn_radiation_xray_symbol K-L~3~
_diffrn_reflns_av_R_equivalents 0.0413
_diffrn_reflns_av_unetI/netI 0.0448
_diffrn_reflns_Laue_measured_fraction_full 0.999
_diffrn_reflns_Laue_measured_fraction_max 0.998
_diffrn_reflns_limit_h_max 14
_diffrn_reflns_limit_h_min -17
_diffrn_reflns_limit_k_max 26
_diffrn_reflns_limit_k_min -21
_diffrn_reflns_limit_l_max 15
_diffrn_reflns_limit_l_min -15
_diffrn_reflns_number 10715
_diffrn_reflns_point_group_measured_fraction_full 0.999
_diffrn_reflns_point_group_measured_fraction_max 0.998
_diffrn_reflns_theta_full 25.242
_diffrn_reflns_theta_max 28.327
_diffrn_reflns_theta_min 1.825
_diffrn_source 'microfocus sealed X-ray tube'
_diffrn_source_type 'Incoatec I\ms'
_exptl_absorpt_coefficient_mu 24.584
_exptl_absorpt_correction_T_max 0.87
_exptl_absorpt_correction_T_min 0.86
_exptl_absorpt_correction_type multi-scan
_exptl_absorpt_process_details
;
SADABS-2016/2 (Krause et al., 2015) was used for absorption correction.
;
_exptl_crystal_colour green
_exptl_crystal_colour_primary green
_exptl_crystal_density_diffrn 4.254
_exptl_crystal_density_method 'not measured'
_exptl_crystal_description block
_exptl_crystal_F_000 3271
_exptl_crystal_size_max 0.24
_exptl_crystal_size_mid 0.22
_exptl_crystal_size_min 0.2
_refine_diff_density_max 1.580
_refine_diff_density_min -1.559
_refine_diff_density_rms 0.278
_refine_ls_extinction_coef 0.000094(12)
_refine_ls_extinction_expression Fc^*^=kFc[1+0.001xFc^2^\l^3^/sin(2\q)]^-1/4^
_refine_ls_extinction_method 'SHELXL-2018/3 (Sheldrick 2018)'
_refine_ls_goodness_of_fit_ref 1.100
_refine_ls_hydrogen_treatment constr
_refine_ls_matrix_type full
_refine_ls_number_parameters 259
_refine_ls_number_reflns 3679
_refine_ls_number_restraints 57
_refine_ls_restrained_S_all 1.092
_refine_ls_R_factor_all 0.0441
_refine_ls_R_factor_gt 0.0353
_refine_ls_shift/su_max 0.002
_refine_ls_shift/su_mean 0.000
_refine_ls_structure_factor_coef Fsqd
_refine_ls_weighting_details 'w=1/[\s^2^(Fo^2^)+(0.0257P)^2^+38.3900P] where P=(Fo^2^+2Fc^2^)/3'
_refine_ls_weighting_scheme calc
_refine_ls_wR_factor_gt 0.0723
_refine_ls_wR_factor_ref 0.0753
_reflns_Friedel_coverage 0.000
_reflns_number_gt 3199
_reflns_number_total 3679
_reflns_threshold_expression 'I > 2\s(I)'
_cod_data_source_file d1dt03823k2.cif
_cod_data_source_block 1
_cod_database_code 7709333
_shelx_shelxl_version_number 2018/3
_shelx_space_group_comment
;
The symmetry employed for this shelxl refinement is uniquely defined
by the following loop, which should always be used as a source of
symmetry information in preference to the above space-group names.
They are only intended as comments.
;
_shelx_estimated_absorpt_t_max 0.084
_shelx_estimated_absorpt_t_min 0.067
_olex2_refinement_description
;
1. Fixed Uiso
 At 1.2 times of:
  All C(H) groups
 At 1.5 times of:
  All O(H,H) groups
2. Shared sites
{W4, Cu4}
3. Uiso/Uaniso restraints and constraints
O9B \\sim O9A: within 2A with sigma of 0.01 and sigma for terminal atoms of
0.02 within 2A
O17B \\sim O17A: within 2A with sigma of 0.01 and sigma for terminal atoms of
0.02 within 2A
O11B \\sim O11A: within 2A with sigma of 0.01 and sigma for terminal atoms of
0.02 within 2A
Uanis(O11B) \\sim Ueq, Uanis(O9B) \\sim Ueq: with sigma of 0.01 and sigma for
terminal atoms of 0.02
Uanis(O17B) \\sim Ueq: with sigma of 0.005 and sigma for terminal atoms of 0.01
Uanis(O15) \\sim Ueq: with sigma of 0.005 and sigma for terminal atoms of 0.01
Uanis(O17A) \\sim Ueq: with sigma of 0.005 and sigma for terminal atoms of 0.01
Uanis(W4) = Uanis(Cu4)
4. Rigid body (RIGU) restrains
 P1, O15, O16
 with sigma for 1-2 distances of 0.01 and sigma for 1-3 distances of 0.01
5. Others
 Sof(Cu4)=1-FVAR(1)
 Sof(W4)=FVAR(1)
 Sof(O9B)=1-FVAR(2)
 Sof(O9A)=FVAR(2)
 Sof(O17B)=1-FVAR(3)
 Sof(O17A)=FVAR(3)
 Sof(O11B)=1-FVAR(4)
 Sof(O11A)=FVAR(4)
 Fixed Sof: O15(0.5) O16(0.5) H3WA(0.5) H3WB(0.5)
6.a Riding coordinates:
 O3W(H3WA,H3WB)
6.b Rotating group:
 O1W(H1WA,H1WB)
6.c Aromatic/amide H refined with riding coordinates:
 C1(H1), C2(H2)
;
_smtbx_masks_void_probe_radius 1.2
_smtbx_masks_void_truncation_radius 1.2
_olex2_submission_special_instructions 'No special instructions were received'

loop_
_space_group_symop_operation_xyz
'x, y, z'
'-x, y, -z'
'x+1/2, y+1/2, z'
'-x+1/2, y+1/2, -z'
'-x, -y, -z'
'x, -y, z'
'-x+1/2, -y+1/2, -z'
'x+1/2, -y+1/2, z'

loop_
_atom_site_label
_atom_site_type_symbol
_atom_site_fract_x
_atom_site_fract_y
_atom_site_fract_z
_atom_site_U_iso_or_equiv
_atom_site_adp_type
_atom_site_occupancy
_atom_site_site_symmetry_order
_atom_site_calc_flag
_atom_site_refinement_flags_posn
_atom_site_refinement_flags_adp
_atom_site_refinement_flags_occupancy
_atom_site_disorder_assembly
_atom_site_disorder_group
W1 W 1.08949(4) 0.500000 0.73293(4) 0.02044(13) Uani 1 2 d S T P A .
W2 W 0.90871(3) 0.37266(2) 0.78106(3) 0.02148(11) Uani 1 1 d . . . . .
W3 W 0.72679(3) 0.500000 0.82328(4) 0.02760(15) Uani 1 2 d S T P . .
W4 W 1.18200(3) 0.62413(2) 0.95276(3) 0.02225(15) Uani 0.795(3) 1 d . . P A 1
Cu1 Cu 0.500000 0.500000 0.500000 0.0149(4) Uani 1 4 d S T P . .
Cu2 Cu 0.250000 0.250000 0.500000 0.0215(3) Uani 1 2 d S . P . .
Cu3 Cu 0.42087(11) 0.500000 0.77002(12) 0.0215(3) Uani 1 2 d S T P . .
P1 P 1.000000 0.500000 1.000000 0.0146(8) Uani 1 4 d S T P . .
O1W O 0.1489(6) 0.2717(4) 0.6018(6) 0.0388(17) Uani 1 1 d . . . . .
H1WA H 0.202977 0.248063 0.646375 0.058 Uiso 1 1 d R U . . .
H1WB H 0.096962 0.244693 0.560946 0.058 Uiso 1 1 d R U . . .
N1 N 0.3809(5) 0.4277(4) 0.6510(5) 0.0173(14) Uani 1 1 d . . . . .
C1 C 0.3283(6) 0.3717(5) 0.6511(7) 0.0247(19) Uani 1 1 d . . . . .
H1 H 0.299896 0.358141 0.713121 0.030 Uiso 1 1 calc R U . . .
N2 N 0.3204(5) 0.3360(4) 0.5498(6) 0.0205(15) Uani 1 1 d . . . . .
C2 C 0.3738(6) 0.3752(5) 0.4896(7) 0.0229(18) Uani 1 1 d . . . . .
H2 H 0.383026 0.364066 0.414988 0.028 Uiso 1 1 calc R U . . .
N3 N 0.4111(5) 0.4300(4) 0.5463(5) 0.0175(14) Uani 1 1 d . . . . .
O2 O 0.9764(5) 0.4338(4) 0.6976(6) 0.0389(18) Uani 1 1 d . . . . .
O3 O 0.5983(6) 0.500000 0.7347(6) 0.0189(17) Uani 1 2 d S T P B .
O4 O 1.1813(5) 0.5658(4) 0.8257(7) 0.046(2) Uani 1 1 d . . . . .
O5 O 0.4600(5) 0.5664(4) 0.9016(5) 0.0362(17) Uani 1 1 d . . . . .
O6 O 1.0474(5) 0.3407(4) 0.8610(6) 0.048(2) Uani 1 1 d . . . . .
O7 O 0.8650(6) 0.3127(4) 0.6759(5) 0.0383(17) Uani 1 1 d . . . . .
O9B O 0.7725(14) 0.4231(10) 0.7327(14) 0.019(3) Uani 0.51(3) 1 d . U P B 2
O11B O 0.742(2) 0.5526(11) 0.9504(17) 0.015(4) Uani 0.47(5) 1 d . U P B 2
O12 O 1.2720(6) 0.6850(4) 0.9282(7) 0.052(2) Uani 1 1 d . . . . .
O14 O 1.1281(7) 0.500000 0.6028(7) 0.050(3) Uani 1 2 d S T P . .
C3 C 0.500000 0.5362(8) 1.000000 0.032(3) Uani 1 2 d S T P . .
O15 O 0.9036(8) 0.4527(5) 0.9360(8) 0.013(2) Uani 0.5 1 d . U P B .
O16 O 0.9686(8) 0.4595(6) 1.0943(8) 0.015(2) Uani 0.5 1 d . . P B .
O17B O 0.8402(12) 0.3275(9) 0.8982(12) 0.020(4) Uani 0.51(3) 1 d . U P B 2
O3W O 1.000000 0.3581(5) 0.500000 0.039(2) Uani 1 2 d S T P . .
H3WA H 0.997410 0.371303 0.429510 0.059 Uiso 0.5 1 d R U P . .
H3WB H 1.032580 0.389353 0.545270 0.059 Uiso 0.5 1 d R U P . .
Cu4 Cu 1.18200(3) 0.62413(2) 0.95276(3) 0.02225(15) Uani 0.205(3) 1 d . . P A 2
O9A O 0.8087(14) 0.4446(10) 0.7613(14) 0.021(3) Uani 0.49(3) 1 d . U P B 1
O17A O 0.8742(14) 0.3539(10) 0.9222(13) 0.021(4) Uani 0.49(3) 1 d . U P B 1
O11A O 0.7043(17) 0.5755(13) 0.9284(14) 0.020(4) Uani 0.53(5) 1 d . U P B 1

loop_
_atom_site_aniso_label
_atom_site_aniso_U_11
_atom_site_aniso_U_22
_atom_site_aniso_U_33
_atom_site_aniso_U_23
_atom_site_aniso_U_13
_atom_site_aniso_U_12
W1 0.0209(2) 0.0252(3) 0.0164(2) 0.000 0.00700(17) 0.000
W2 0.02335(17) 0.0219(2) 0.01640(16) -0.00590(14) 0.00055(12) 0.00395(15)
W3 0.0089(2) 0.0538(4) 0.0174(2) 0.000 -0.00112(16) 0.000
W4 0.0161(2) 0.0229(3) 0.0281(2) 0.00882(17) 0.00658(15) -0.00041(16)
Cu1 0.0164(8) 0.0079(10) 0.0230(9) 0.000 0.0098(7) 0.000
Cu2 0.0239(7) 0.0148(8) 0.0263(7) -0.0030(6) 0.0080(6) -0.0100(6)
Cu3 0.0269(7) 0.0196(9) 0.0170(6) 0.000 0.0040(5) 0.000
P1 0.0121(17) 0.019(2) 0.0130(17) 0.000 0.0035(13) 0.000
O1W 0.043(4) 0.027(4) 0.048(4) 0.001(3) 0.017(3) -0.002(3)
N1 0.021(3) 0.016(4) 0.016(3) 0.000(3) 0.007(2) -0.006(3)
C1 0.020(4) 0.032(6) 0.023(4) -0.002(4) 0.008(3) -0.013(4)
N2 0.029(4) 0.011(4) 0.022(3) 0.000(3) 0.008(3) -0.009(3)
C2 0.026(4) 0.021(5) 0.023(4) -0.003(4) 0.009(3) -0.011(4)
N3 0.021(3) 0.012(4) 0.021(3) -0.003(3) 0.006(3) -0.002(3)
O2 0.021(3) 0.022(4) 0.061(4) 0.013(3) -0.010(3) -0.008(3)
O3 0.013(3) 0.021(5) 0.019(4) 0.000 -0.004(3) 0.000
O4 0.028(3) 0.029(5) 0.065(5) -0.018(4) -0.018(3) 0.006(3)
O5 0.054(4) 0.032(4) 0.017(3) 0.001(3) 0.001(3) 0.009(4)
O6 0.028(4) 0.042(5) 0.057(5) 0.025(4) -0.019(3) -0.010(3)
O7 0.054(4) 0.027(4) 0.024(3) -0.002(3) -0.006(3) -0.011(3)
O9B 0.016(6) 0.023(7) 0.016(6) 0.005(5) 0.001(5) 0.001(5)
O11B 0.016(8) 0.010(8) 0.020(7) -0.003(6) 0.009(6) 0.005(6)
O12 0.047(4) 0.038(5) 0.075(6) -0.017(4) 0.022(4) -0.005(4)
O14 0.033(5) 0.101(11) 0.015(4) 0.000 0.006(4) 0.000
C3 0.031(6) 0.047(10) 0.018(6) 0.000 0.008(5) 0.000
O15 0.013(3) 0.008(4) 0.014(3) -0.004(3) -0.002(3) -0.001(3)
O16 0.020(5) 0.017(6) 0.008(4) 0.007(4) 0.004(4) 0.003(4)
O17B 0.019(6) 0.017(7) 0.023(5) -0.005(5) 0.001(4) -0.010(5)
O3W 0.057(6) 0.024(6) 0.036(5) 0.000 0.012(5) 0.000
Cu4 0.0161(2) 0.0229(3) 0.0281(2) 0.00882(17) 0.00658(15) -0.00041(16)
O9A 0.014(7) 0.026(8) 0.019(6) 0.002(6) -0.003(5) 0.001(6)
O17A 0.022(5) 0.018(6) 0.020(5) 0.003(4) 0.003(4) -0.004(4)
O11A 0.009(7) 0.025(10) 0.025(6) -0.003(6) 0.002(5) 0.000(7)

loop_
_atom_type_symbol
_atom_type_description
_atom_type_scat_dispersion_real
_atom_type_scat_dispersion_imag
_atom_type_scat_source
C C 0.0033 0.0016 'International Tables Vol C Tables 4.2.6.8 and 6.1.1.4'
Cu Cu 0.3201 1.2651 'International Tables Vol C Tables 4.2.6.8 and 6.1.1.4'
H H 0.0000 0.0000 'International Tables Vol C Tables 4.2.6.8 and 6.1.1.4'
N N 0.0061 0.0033 'International Tables Vol C Tables 4.2.6.8 and 6.1.1.4'
O O 0.0106 0.0060 'International Tables Vol C Tables 4.2.6.8 and 6.1.1.4'
P P 0.1023 0.0942 'International Tables Vol C Tables 4.2.6.8 and 6.1.1.4'
W W -0.8490 6.8722 'International Tables Vol C Tables 4.2.6.8 and 6.1.1.4'

loop_
_geom_angle_atom_site_label_1
_geom_angle_atom_site_label_2
_geom_angle_atom_site_label_3
_geom_angle
_geom_angle_site_symmetry_1
_geom_angle_site_symmetry_3
_geom_angle_publ_flag
O2 W1 O2 86.8(4) . 6_565 ?
O2 W1 O16 64.4(3) . 2_757 ?
O2 W1 O16 91.3(3) 6_565 2_757 ?
O2 W1 O16 91.3(3) . 5_767 ?
O2 W1 O16 64.4(3) 6_565 5_767 ?
O4 W1 O2 156.3(4) . . ?
O4 W1 O2 87.9(3) 6_565 . ?
O4 W1 O2 87.9(3) . 6_565 ?
O4 W1 O2 156.3(4) 6_565 6_565 ?
O4 W1 O4 87.8(4) 6_565 . ?
O4 W1 O16 65.7(3) 6_565 2_757 ?
O4 W1 O16 92.7(3) . 2_757 ?
O4 W1 O16 92.7(3) 6_565 5_767 ?
O4 W1 O16 65.7(3) . 5_767 ?
O14 W1 O2 101.2(3) . . ?
O14 W1 O2 101.2(3) . 6_565 ?
O14 W1 O4 102.5(3) . 6_565 ?
O14 W1 O4 102.5(3) . . ?
O14 W1 O16 160.6(3) . 2_757 ?
O14 W1 O16 160.6(3) . 5_767 ?
O16 W1 O16 38.6(5) 5_767 2_757 ?
O2 W2 O9B 91.1(5) . . ?
O2 W2 O15 93.4(3) . . ?
O2 W2 O16 63.2(3) . 2_757 ?
O2 W2 O17B 165.6(6) . . ?
O6 W2 O2 88.0(3) . . ?
O6 W2 O9B 164.9(7) . . ?
O6 W2 O15 94.1(4) . . ?
O6 W2 O16 65.7(4) . 2_757 ?
O6 W2 O17B 92.5(4) . . ?
O6 W2 O9A 146.6(7) . . ?
O7 W2 O2 101.4(3) . . ?
O7 W2 O6 101.6(4) . . ?
O7 W2 O9B 93.4(7) . . ?
O7 W2 O15 158.8(3) . . ?
O7 W2 O16 159.1(3) . 2_757 ?
O7 W2 O17B 92.6(6) . . ?
O7 W2 O9A 111.5(7) . . ?
O7 W2 O17A 112.4(8) . . ?
O9B W2 O15 70.9(6) . . ?
O9B W2 O17B 84.5(6) . . ?
O15 W2 O16 42.0(3) . 2_757 ?
O17B W2 O15 72.2(6) . . ?
O9A W2 O2 80.8(6) . . ?
O9A W2 O15 55.7(6) . . ?
O9A W2 O16 81.2(7) . 2_757 ?
O17A W2 O2 146.2(8) . . ?
O17A W2 O6 85.2(5) . . ?
O17A W2 O15 54.3(7) . . ?
O17A W2 O16 84.0(8) . 2_757 ?
O17A W2 O9A 86.8(6) . . ?
O3 W3 O9B 93.3(6) . . ?
O3 W3 O9B 93.3(6) . 6_565 ?
O3 W3 O11B 111.9(10) . 6_565 ?
O3 W3 O11B 111.9(10) . . ?
O3 W3 O15 157.5(2) . 6_565 ?
O3 W3 O15 157.5(2) . . ?
O3 W3 O9A 109.8(7) . 6_565 ?
O3 W3 O9A 109.8(7) . . ?
O3 W3 O11A 95.2(7) . 6_565 ?
O3 W3 O11A 95.2(7) . . ?
O9B W3 O15 68.5(5) . . ?
O9B W3 O15 102.0(6) 6_565 . ?
O11B W3 O9B 89.9(7) 6_565 . ?
O11B W3 O9B 153.1(11) . . ?
O11B W3 O11B 72.6(16) 6_565 . ?
O11B W3 O15 84.8(10) . . ?
O11B W3 O15 57.2(8) 6_565 . ?
O11B W3 O11A 86.8(12) . 6_565 ?
O11B W3 O11A 19.0(5) 6_565 6_565 ?
O15 W3 O15 44.7(5) 6_565 . ?
O9A W3 O9B 18.4(5) 6_565 6_565 ?
O9A W3 O9B 88.7(8) . 6_565 ?
O9A W3 O15 83.8(7) 6_565 . ?
O9A W3 O15 83.8(7) . 6_565 ?
O9A W3 O15 55.0(6) . . ?
O9A W3 O15 55.0(6) 6_565 6_565 ?
O9A W3 O9A 75.7(13) . 6_565 ?
O9A W3 O11A 153.7(9) 6_565 6_565 ?
O9A W3 O11A 88.5(7) 6_565 . ?
O9A W3 O11A 88.5(7) . 6_565 ?
O9A W3 O11A 153.7(9) . . ?
O11A W3 O9B 81.6(7) . 6_565 ?
O11A W3 O9B 171.5(9) 6_565 6_565 ?
O11A W3 O15 103.2(8) 6_565 6_565 ?
O11A W3 O15 69.9(6) 6_565 . ?
O11A W3 O15 69.9(6) . 6_565 ?
O11A W3 O15 103.2(8) . . ?
O11A W3 O11A 97.4(12) . 6_565 ?
O4 W4 O6 88.8(3) . 6_565 ?
O4 W4 O15 96.6(4) . 5_767 ?
O4 W4 O16 64.8(3) . 5_767 ?
O4 W4 O11A 95.0(7) . 2_757 ?
O6 W4 O15 93.2(4) 6_565 5_767 ?
O6 W4 O16 65.9(4) 6_565 5_767 ?
O6 W4 O11A 164.2(7) 6_565 2_757 ?
O12 W4 O4 99.7(4) . . ?
O12 W4 O6 101.1(4) . 6_565 ?
O12 W4 O15 158.4(3) . 5_767 ?
O12 W4 O16 158.9(3) . 5_767 ?
O12 W4 O17A 112.2(8) . 5_767 ?
O12 W4 O11A 93.3(9) . 2_757 ?
O15 W4 O16 42.7(3) 5_767 5_767 ?
O17A W4 O4 147.9(8) 5_767 . ?
O17A W4 O6 82.0(5) 5_767 6_565 ?
O17A W4 O15 53.7(7) 5_767 5_767 ?
O17A W4 O16 83.5(8) 5_767 5_767 ?
O17A W4 O11A 86.7(6) 5_767 2_757 ?
O11A W4 O15 71.2(8) 2_757 5_767 ?
O11A W4 O16 102.0(9) 2_757 5_767 ?
N3 Cu1 N3 90.5(4) 5_666 2_656 ?
N3 Cu1 N3 90.5(4) 6_565 . ?
N3 Cu1 N3 180.0(3) 6_565 2_656 ?
N3 Cu1 N3 180.0 5_666 . ?
N3 Cu1 N3 89.5(4) 5_666 6_565 ?
N3 Cu1 N3 89.5(4) 2_656 . ?
O1W Cu2 O1W 180.0(4) 7_556 . ?
O1W Cu2 H1WA 25.6 . . ?
O1W Cu2 H1WA 25.61(8) 7_556 7_556 ?
O1W Cu2 H1WA 154.4 7_556 . ?
O1W Cu2 H1WA 154.39(8) . 7_556 ?
H1WA Cu2 H1WA 180.0 . 7_556 ?
N2 Cu2 O1W 87.6(3) 7_556 7_556 ?
N2 Cu2 O1W 87.6(3) . . ?
N2 Cu2 O1W 92.4(3) . 7_556 ?
N2 Cu2 O1W 92.4(3) 7_556 . ?
N2 Cu2 H1WA 89(3) 7_556 7_556 ?
N2 Cu2 H1WA 90.7 7_556 . ?
N2 Cu2 H1WA 91(3) . 7_556 ?
N2 Cu2 H1WA 89.3 . . ?
N2 Cu2 N2 180.0 7_556 . ?
N1 Cu3 N1 94.6(4) 6_565 . ?
N1 Cu3 O3 87.8(2) 6_565 . ?
N1 Cu3 O3 87.8(2) . . ?
N1 Cu3 O5 90.6(3) . 6_565 ?
N1 Cu3 O5 174.5(3) 6_565 6_565 ?
N1 Cu3 O5 90.6(3) 6_565 . ?
N1 Cu3 O5 174.5(3) . . ?
O5 Cu3 O3 94.2(2) . . ?
O5 Cu3 O3 94.2(2) 6_565 . ?
O5 Cu3 O5 84.1(4) . 6_565 ?
O15 P1 O15 180.0 6_565 2_757 ?
O15 P1 O15 180.0 5_767 . ?
O15 P1 O15 73.7(8) 6_565 . ?
O15 P1 O15 73.7(8) 5_767 2_757 ?
O15 P1 O15 106.3(8) . 2_757 ?
O15 P1 O15 106.3(8) 5_767 6_565 ?
O16 P1 O15 70.4(5) 6_565 5_767 ?
O16 P1 O15 71.8(5) 5_767 5_767 ?
O16 P1 O15 109.6(5) 5_767 2_757 ?
O16 P1 O15 70.4(5) 5_767 6_565 ?
O16 P1 O15 70.4(5) . 2_757 ?
O16 P1 O15 108.2(5) . 5_767 ?
O16 P1 O15 109.6(5) . 6_565 ?
O16 P1 O15 109.6(5) 6_565 . ?
O16 P1 O15 108.2(5) 6_565 2_757 ?
O16 P1 O15 71.8(5) . . ?
O16 P1 O15 71.8(5) 2_757 2_757 ?
O16 P1 O15 70.4(5) 2_757 . ?
O16 P1 O15 71.8(5) 6_565 6_565 ?
O16 P1 O15 108.2(5) 5_767 . ?
O16 P1 O15 109.6(5) 2_757 5_767 ?
O16 P1 O15 108.2(5) 2_757 6_565 ?
O16 P1 O16 114.6(8) 6_565 5_767 ?
O16 P1 O16 180.0 6_565 2_757 ?
O16 P1 O16 65.4(8) 6_565 . ?
O16 P1 O16 180.0 . 5_767 ?
O16 P1 O16 65.4(8) 2_757 5_767 ?
O16 P1 O16 114.6(8) . 2_757 ?
Cu2 O1W H1WA 72.4 . . ?
Cu2 O1W H1WB 93.9 . . ?
H1WA O1W H1WB 110.4 . . ?
C1 N1 Cu3 131.8(5) . . ?
C1 N1 N3 107.4(7) . . ?
N3 N1 Cu3 120.8(5) . . ?
N1 C1 H1 124.2 . . ?
N1 C1 N2 111.7(7) . . ?
N2 C1 H1 124.2 . . ?
C1 N2 Cu2 129.8(6) . . ?
C2 N2 Cu2 128.0(6) . . ?
C2 N2 C1 102.2(7) . . ?
N2 C2 H2 123.3 . . ?
N3 C2 N2 113.4(7) . . ?
N3 C2 H2 123.3 . . ?
N1 N3 Cu1 126.0(5) . . ?
C2 N3 Cu1 128.5(5) . . ?
C2 N3 N1 105.4(6) . . ?
W2 O2 W1 138.9(4) . . ?
W3 O3 Cu3 135.0(4) . . ?
W4 O4 W1 138.3(4) . . ?
Cu4 O4 W1 138.3(4) . . ?
C3 O5 Cu3 109.3(8) . . ?
W2 O6 W4 138.2(5) . 6_565 ?
W2 O9B W3 126.8(10) . . ?
O5 C3 O5 123.3(14) . 2_657 ?
O5 C3 C3 118.4(7) 2_657 5_667 ?
O5 C3 C3 118.4(7) . 5_667 ?
W2 O15 W3 93.7(3) . . ?
W2 O15 W4 94.6(4) . 5_767 ?
W4 O15 W3 92.2(3) 5_767 . ?
P1 O15 W2 124.8(5) . . ?
P1 O15 W3 120.8(6) . . ?
P1 O15 W4 122.5(5) . 5_767 ?
P1 O15 O16 52.8(4) . 2_757 ?
O16 O15 W2 72.1(5) 2_757 . ?
O16 O15 W3 129.2(6) 2_757 . ?
O16 O15 W4 136.3(6) 2_757 5_767 ?
W1 O16 W2 92.4(3) 5_767 2_757 ?
W1 O16 W4 90.6(3) 5_767 5_767 ?
W4 O16 W2 89.6(3) 5_767 2_757 ?
P1 O16 W1 128.0(6) . 5_767 ?
P1 O16 W2 122.7(5) . 2_757 ?
P1 O16 W4 123.1(5) . 5_767 ?
H3WA O3W H3WA 143.8 . 2_756 ?
H3WA O3W H3WB 45.1 . 2_756 ?
H3WA O3W H3WB 104.4 . . ?
H3WA O3W H3WB 104.4 2_756 2_756 ?
H3WB O3W H3WA 45.1 . 2_756 ?
H3WB O3W H3WB 85.4 . 2_756 ?
O4 Cu4 O6 88.8(3) . 6_565 ?
O4 Cu4 O11B 83.7(7) . 2_757 ?
O4 Cu4 O17B 167.1(6) . 5_767 ?
O6 Cu4 O11B 147.8(9) 6_565 2_757 ?
O6 Cu4 O17B 89.1(4) 6_565 5_767 ?
O12 Cu4 O4 99.7(4) . . ?
O12 Cu4 O6 101.1(4) . 6_565 ?
O12 Cu4 O11B 110.9(9) . 2_757 ?
O12 Cu4 O17B 93.2(6) . 5_767 ?
W3 O9A W2 149.8(9) . . ?
W4 O17A W2 152.8(10) 5_767 . ?
W4 O11A W3 126.4(13) 2_757 . ?

loop_
_geom_bond_atom_site_label_1
_geom_bond_atom_site_label_2
_geom_bond_distance
_geom_bond_site_symmetry_2
_geom_bond_publ_flag
W1 O2 1.928(6) 6_565 ?
W1 O2 1.928(6) . ?
W1 O4 1.897(7) . ?
W1 O4 1.897(7) 6_565 ?
W1 O14 1.709(9) . ?
W1 O16 2.454(10) 5_767 ?
W1 O16 2.454(10) 2_757 ?
W2 O2 1.907(7) . ?
W2 O6 1.886(6) . ?
W2 O7 1.693(7) . ?
W2 O9B 1.968(14) . ?
W2 O15 2.419(10) . ?
W2 O16 2.522(10) 2_757 ?
W2 O17B 2.019(14) . ?
W2 O9A 1.902(15) . ?
W2 O17A 1.844(12) . ?
W3 O3 1.694(7) . ?
W3 O9B 2.035(17) 6_565 ?
W3 O9B 2.035(17) . ?
W3 O11B 1.776(14) 6_565 ?
W3 O11B 1.777(14) . ?
W3 O15 2.485(10) . ?
W3 O15 2.484(10) 6_565 ?
W3 O9A 1.805(15) . ?
W3 O9A 1.805(15) 6_565 ?
W3 O11A 2.01(2) 6_565 ?
W3 O11A 2.01(2) . ?
W4 O4 1.875(7) . ?
W4 O6 1.906(6) 6_565 ?
W4 O12 1.755(8) . ?
W4 O15 2.449(10) 5_767 ?
W4 O16 2.505(11) 5_767 ?
W4 O17A 1.837(13) 5_767 ?
W4 O11A 1.974(13) 2_757 ?
Cu1 N3 1.970(7) 6_565 ?
Cu1 N3 1.970(7) 2_656 ?
Cu1 N3 1.970(7) 5_666 ?
Cu1 N3 1.970(7) . ?
Cu2 O1W 2.023(6) 7_556 ?
Cu2 O1W 2.023(6) . ?
Cu2 H1WA 1.947(6) 7_556 ?
Cu2 H1WA 1.9473 . ?
Cu2 N2 1.957(7) . ?
Cu2 N2 1.957(7) 7_556 ?
Cu3 N1 1.968(7) . ?
Cu3 N1 1.968(7) 6_565 ?
Cu3 O3 2.424(7) . ?
Cu3 O5 1.981(6) 6_565 ?
Cu3 O5 1.981(6) . ?
P1 O15 1.576(10) 6_565 ?
P1 O15 1.576(10) . ?
P1 O15 1.576(10) 5_767 ?
P1 O15 1.576(10) 2_757 ?
P1 O16 1.500(10) 6_565 ?
P1 O16 1.500(10) 5_767 ?
P1 O16 1.500(10) . ?
P1 O16 1.500(10) 2_757 ?
O1W H1WA 0.8830 . ?
O1W H1WB 0.8893 . ?
N1 C1 1.307(11) . ?
N1 N3 1.370(8) . ?
C1 H1 0.9300 . ?
C1 N2 1.354(11) . ?
N2 C2 1.353(10) . ?
C2 H2 0.9300 . ?
C2 N3 1.301(10) . ?
O4 Cu4 1.875(7) . ?
O5 C3 1.270(9) . ?
O12 Cu4 1.755(8) . ?
C3 C3 1.45(3) 5_667 ?
O15 O16 1.774(14) 2_757 ?
O3W H3WA 0.8501 2_756 ?
O3W H3WA 0.8501 . ?
O3W H3WB 0.8503 2_756 ?
O3W H3WB 0.8503 . ?

loop_
_geom_torsion_atom_site_label_1
_geom_torsion_atom_site_label_2
_geom_torsion_atom_site_label_3
_geom_torsion_atom_site_label_4
_geom_torsion
_geom_torsion_site_symmetry_1
_geom_torsion_site_symmetry_2
_geom_torsion_site_symmetry_3
_geom_torsion_site_symmetry_4
_geom_torsion_publ_flag
W1 O4 Cu4 O6 -55.3(7) . . . 6_565 ?
W1 O4 Cu4 O11B 93.4(10) . . . 2_757 ?
W1 O4 Cu4 O12 -156.4(6) . . . . ?
W1 O4 Cu4 O17B 26(2) . . . 5_767 ?
Cu2 N2 C2 N3 179.5(6) . . . . ?
Cu3 N1 C1 N2 -179.2(6) . . . . ?
Cu3 N1 N3 Cu1 2.6(8) . . . . ?
Cu3 N1 N3 C2 179.2(6) . . . . ?
Cu3 O5 C3 O5 174.4(5) . . . 2_657 ?
Cu3 O5 C3 C3 -5.6(5) . . . 5_667 ?
N1 C1 N2 Cu2 -179.2(6) . . . . ?
N1 C1 N2 C2 0.6(10) . . . . ?
C1 N1 N3 Cu1 -176.2(6) . . . . ?
C1 N1 N3 C2 0.4(9) . . . . ?
C1 N2 C2 N3 -0.3(10) . . . . ?
N2 C2 N3 Cu1 176.5(5) . . . . ?
N2 C2 N3 N1 0.0(10) . . . . ?
N3 N1 C1 N2 -0.7(10) . . . . ?
O2 W1 O4 W4 -22.8(12) . . . . ?
O2 W1 O4 W4 54.2(6) 6_565 . . . ?
O2 W1 O4 Cu4 -22.8(12) . . . . ?
O2 W1 O4 Cu4 54.2(6) 6_565 . . . ?
O2 W2 O6 W4 53.3(6) . . . 6_565 ?
O2 W2 O17A W4 50(3) . . . 5_767 ?
O3 W3 O9A W2 -129(2) . . . . ?
O4 W1 O4 W4 -102.5(5) 6_565 . . . ?
O4 W1 O4 Cu4 -102.5(5) 6_565 . . . ?
O6 W2 O17A W4 129(3) . . . 5_767 ?
O6 W4 O4 W1 -55.3(7) 6_565 . . . ?
O7 W2 O6 W4 154.5(6) . . . 6_565 ?
O7 W2 O17A W4 -130(3) . . . 5_767 ?
O9B W3 O3 Cu3 130.8(4) . . . . ?
O9B W3 O3 Cu3 -130.8(4) 6_565 . . . ?
O11B W3 O3 Cu3 -39.6(7) . . . . ?
O11B W3 O3 Cu3 39.6(7) 6_565 . . . ?
O12 W4 O4 W1 -156.4(6) . . . . ?
O14 W1 O4 W4 155.2(6) . . . . ?
O14 W1 O4 Cu4 155.2(6) . . . . ?
O15 W2 O6 W4 -40.0(7) . . . 6_565 ?
O15 W2 O17A W4 31(2) . . . 5_767 ?
O15 W3 O3 Cu3 96.0(8) . . . . ?
O15 W3 O3 Cu3 -96.0(8) 6_565 . . . ?
O15 W3 O9A W2 69(3) 6_565 . . . ?
O15 W3 O9A W2 32(2) . . . . ?
O15 W4 O4 W1 37.8(7) 5_767 . . . ?
O15 P1 O15 W2 119.1(5) 6_565 . . . ?
O15 P1 O15 W2 -60.9(5) 2_757 . . . ?
O15 P1 O15 W3 178.6(7) 2_757 . . . ?
O15 P1 O15 W3 -1.4(7) 6_565 . . . ?
O15 P1 O15 W4 63.1(5) 2_757 . . 5_767 ?
O15 P1 O15 W4 -116.9(5) 6_565 . . 5_767 ?
O15 P1 O15 O16 116.8(5) 6_565 . . 2_757 ?
O15 P1 O15 O16 -63.2(5) 2_757 . . 2_757 ?
O15 P1 O16 W1 57.6(8) 5_767 . . 5_767 ?
O15 P1 O16 W1 -122.4(8) . . . 5_767 ?
O15 P1 O16 W1 -57.9(8) 6_565 . . 5_767 ?
O15 P1 O16 W1 122.1(8) 2_757 . . 5_767 ?
O15 P1 O16 W2 113.4(7) . . . 2_757 ?
O15 P1 O16 W2 177.8(6) 6_565 . . 2_757 ?
O15 P1 O16 W2 -66.6(7) 5_767 . . 2_757 ?
O15 P1 O16 W2 -2.2(6) 2_757 . . 2_757 ?
O15 P1 O16 W4 179.3(6) 5_767 . . 5_767 ?
O15 P1 O16 W4 -116.3(8) 2_757 . . 5_767 ?
O15 P1 O16 W4 -0.7(6) . . . 5_767 ?
O15 P1 O16 W4 63.7(8) 6_565 . . 5_767 ?
O16 W1 O4 W4 -8.6(6) 5_767 . . . ?
O16 W1 O4 W4 -37.0(7) 2_757 . . . ?
O16 W1 O4 Cu4 -8.6(6) 5_767 . . . ?
O16 W1 O4 Cu4 -37.0(7) 2_757 . . . ?
O16 W2 O6 W4 -8.1(6) 2_757 . . 6_565 ?
O16 W2 O17A W4 63(3) 2_757 . . 5_767 ?
O16 W4 O4 W1 8.5(6) 5_767 . . . ?
O16 P1 O15 W2 2.3(6) 2_757 . . . ?
O16 P1 O15 W2 -177.7(6) 6_565 . . . ?
O16 P1 O15 W2 -123.2(8) . . . . ?
O16 P1 O15 W2 56.8(8) 5_767 . . . ?
O16 P1 O15 W3 -63.7(7) 5_767 . . . ?
O16 P1 O15 W3 -118.2(7) 2_757 . . . ?
O16 P1 O15 W3 116.3(7) . . . . ?
O16 P1 O15 W3 61.8(7) 6_565 . . . ?
O16 P1 O15 W4 126.3(7) 2_757 . . 5_767 ?
O16 P1 O15 W4 -53.7(7) 6_565 . . 5_767 ?
O16 P1 O15 W4 0.7(6) . . . 5_767 ?
O16 P1 O15 W4 -179.3(6) 5_767 . . 5_767 ?
O16 P1 O15 O16 180.003(2) 6_565 . . 2_757 ?
O16 P1 O15 O16 -125.6(8) . . . 2_757 ?
O16 P1 O15 O16 54.4(8) 5_767 . . 2_757 ?
O16 P1 O16 W1 0.2(8) 6_565 . . 5_767 ?
O16 P1 O16 W1 -179.8(8) 2_757 . . 5_767 ?
O16 P1 O16 W2 -124.0(5) 6_565 . . 2_757 ?
O16 P1 O16 W2 56.0(5) 2_757 . . 2_757 ?
O16 P1 O16 W4 121.9(5) 6_565 . . 5_767 ?
O16 P1 O16 W4 -58.1(5) 2_757 . . 5_767 ?
O9A W2 O6 W4 -16.7(13) . . . 6_565 ?
O9A W2 O17A W4 -18(3) . . . 5_767 ?
O9A W3 O3 Cu3 -139.3(6) 6_565 . . . ?
O9A W3 O3 Cu3 139.3(6) . . . . ?
O9A W3 O9A W2 125(2) 6_565 . . . ?
O17A W2 O6 W4 -93.6(9) . . . 6_565 ?
O17A W4 O4 W1 17.6(12) 5_767 . . . ?
O11A W3 O3 Cu3 -49.0(5) . . . . ?
O11A W3 O3 Cu3 49.0(5) 6_565 . . . ?
O11A W3 O9A W2 -34(3) 6_565 . . . ?
O11A W3 O9A W2 70(3) . . . . ?
O11A W4 O4 W1 109.4(10) 2_757 . . . ?

loop_
_smtbx_masks_void_nr
_smtbx_masks_void_average_x
_smtbx_masks_void_average_y
_smtbx_masks_void_average_z
_smtbx_masks_void_volume
_smtbx_masks_void_count_electrons
_smtbx_masks_void_content
1 0.000 0.199 0.000 72.1 34.6 '3 H2O'
2 0.000 0.801 0.000 72.1 30.2 '3 H2O'
3 0.500 0.301 0.000 72.1 30.2 '3 H2O'
4 0.500 0.699 0.000 72.1 34.6 '3 H2O'
